data_7107199
loop_
_publ_author_name
'Depeng Zhao'
'Lijuan Mao'
'Linqing Wang'
'Dongxu Yang'
'Rui Wang'

_publ_section_title
;
 Catalytic asymmetric construction of tetrasubstituted carbon
 stereocenters by conjugate addition of dialkyl phosphine oxides to
 B,B-disubstituted a,B-unsaturated carbonyl compounds
;
_journal_name_full Chem.Commun.
_journal_page_first 889
_journal_paper_doi 10.1039/c1cc16079f
_journal_volume 48
_journal_year 2012
_chemical_absolute_configuration none
_chemical_formula_sum 'C20 H25 O2 P'
_chemical_formula_weight 328.37
_chemical_name_systematic
;
?
;
_space_group_IT_number 144
_symmetry_cell_setting trigonal
_symmetry_space_group_name_Hall 'P 31'
_symmetry_space_group_name_H-M 'P 31'
_atom_sites_solution_hydrogens geom
_atom_sites_solution_primary direct
_atom_sites_solution_secondary difmap
_audit_creation_method SHELXL-97
_cell_angle_alpha 90.00
_cell_angle_beta 90.00
_cell_angle_gamma 120.00
_cell_formula_units_Z 3
_cell_length_a 13.410(5)
_cell_length_b 13.410(5)
_cell_length_c 8.943(5)
_cell_measurement_reflns_used 780
_cell_measurement_temperature 296(2)
_cell_measurement_theta_max 17.81
_cell_measurement_theta_min 2.87
_cell_volume 1392.7(11)
_computing_cell_refinement 'Bruker SAINT'
_computing_data_collection 'Bruker APEX2'
_computing_data_reduction 'Bruker SAINT'
_computing_molecular_graphics 'Bruker SHELXTL'
_computing_publication_material 'Bruker SHELXTL'
_computing_structure_refinement 'SHELXL-97 (Sheldrick, 2008)'
_computing_structure_solution 'SHELXS-97 (Sheldrick, 2008)'
_diffrn_ambient_temperature 296(2)
_diffrn_measured_fraction_theta_full 0.999
_diffrn_measured_fraction_theta_max 0.999
_diffrn_measurement_device_type 'Bruker APEX-II CCD'
_diffrn_measurement_method '\f and \w scans'
_diffrn_radiation_monochromator graphite
_diffrn_radiation_source 'fine-focus sealed tube'
_diffrn_radiation_type MoK\a
_diffrn_radiation_wavelength 0.71073
_diffrn_reflns_av_R_equivalents 0.0800
_diffrn_reflns_av_sigmaI/netI 0.1118
_diffrn_reflns_limit_h_max 11
_diffrn_reflns_limit_h_min -16
_diffrn_reflns_limit_k_max 16
_diffrn_reflns_limit_k_min -16
_diffrn_reflns_limit_l_max 7
_diffrn_reflns_limit_l_min -10
_diffrn_reflns_number 6187
_diffrn_reflns_theta_full 25.38
_diffrn_reflns_theta_max 25.38
_diffrn_reflns_theta_min 2.87
_exptl_absorpt_coefficient_mu 0.155
_exptl_absorpt_correction_T_max 0.9637
_exptl_absorpt_correction_T_min 0.9578
_exptl_absorpt_correction_type multi-scan
_exptl_absorpt_process_details SADABS
_exptl_crystal_colour colorless
_exptl_crystal_density_diffrn 1.175
_exptl_crystal_density_method 'not measured'
_exptl_crystal_description block
_exptl_crystal_F_000 528
_exptl_crystal_size_max 0.28
_exptl_crystal_size_mid 0.26
_exptl_crystal_size_min 0.24
_refine_diff_density_max 0.319
_refine_diff_density_min -0.250
_refine_diff_density_rms 0.044
_refine_ls_abs_structure_details 'Flack H D (1983), Acta Cryst. A39, 876-881'
_refine_ls_abs_structure_Flack 0.27(18)
_refine_ls_extinction_method none
_refine_ls_goodness_of_fit_ref 1.007
_refine_ls_hydrogen_treatment constr
_refine_ls_matrix_type full
_refine_ls_number_parameters 211
_refine_ls_number_reflns 3064
_refine_ls_number_restraints 25
_refine_ls_restrained_S_all 1.027
_refine_ls_R_factor_all 0.1150
_refine_ls_R_factor_gt 0.0604
_refine_ls_shift/su_max 0.000
_refine_ls_shift/su_mean 0.000
_refine_ls_structure_factor_coef Fsqd
_refine_ls_weighting_details 'calc w=1/[\s^2^(Fo^2^)+(0.0496P)^2^+0.0000P] where P=(Fo^2^+2Fc^2^)/3'
_refine_ls_weighting_scheme calc
_refine_ls_wR_factor_gt 0.1176
_refine_ls_wR_factor_ref 0.1399
_reflns_number_gt 1806
_reflns_number_total 3064
_reflns_threshold_expression >2sigma(I)
_cod_data_source_file c1cc16079f.txt
_cod_data_source_block p31
_cod_original_cell_volume 1392.8(10)
_cod_original_sg_symbol_H-M P3(1)
_cod_database_code 7107199

loop_
_symmetry_equiv_pos_as_xyz
'x, y, z'
'-y, x-y, z+1/3'
'-x+y, -x, z+2/3'

loop_
_atom_site_label
_atom_site_type_symbol
_atom_site_fract_x
_atom_site_fract_y
_atom_site_fract_z
_atom_site_U_iso_or_equiv
_atom_site_adp_type
_atom_site_occupancy
_atom_site_symmetry_multiplicity
_atom_site_calc_flag
_atom_site_refinement_flags
C1 C 0.8189(5) 0.9527(6) 0.2789(7) 0.0740(19) Uani 1 1 d .
H1 H 0.8559 1.0315 0.2970 0.089 Uiso 1 1 calc R
C2 C 0.8728(6) 0.8900(7) 0.3136(9) 0.092(2) Uani 1 1 d .
H2 H 0.9471 0.9273 0.3524 0.110 Uiso 1 1 calc R
C3 C 0.8166(6) 0.7734(8) 0.2905(8) 0.082(2) Uani 1 1 d .
H3 H 0.8526 0.7317 0.3155 0.099 Uiso 1 1 calc R
C4 C 0.7096(6) 0.7184(6) 0.2320(7) 0.078(2) Uani 1 1 d .
H4 H 0.6722 0.6391 0.2181 0.094 Uiso 1 1 calc R
C5 C 0.6550(5) 0.7791(5) 0.1923(6) 0.0600(16) Uani 1 1 d .
H5 H 0.5822 0.7411 0.1492 0.072 Uiso 1 1 calc R
C6 C 0.7095(4) 0.8967(5) 0.2172(6) 0.0509(14) Uani 1 1 d .
C7 C 0.6563(5) 0.9687(5) 0.1808(6) 0.0511(14) Uani 1 1 d .
C8 C 0.5316(4) 0.9065(4) 0.1333(6) 0.0471(13) Uani 1 1 d .
H8A H 0.4865 0.8546 0.2133 0.056 Uiso 1 1 calc R
H8B H 0.5241 0.8595 0.0469 0.056 Uiso 1 1 calc R
C9 C 0.4772(4) 0.9820(4) 0.0931(6) 0.0402(12) Uani 1 1 d .
C10 C 0.5287(4) 1.0533(4) -0.0503(6) 0.0423(12) Uani 1 1 d .
C11 C 0.5912(5) 1.0295(5) -0.1497(7) 0.0628(16) Uani 1 1 d .
H11 H 0.6040 0.9686 -0.1305 0.075 Uiso 1 1 calc R
C12 C 0.6362(5) 1.0939(6) -0.2785(7) 0.077(2) Uani 1 1 d .
H12 H 0.6781 1.0760 -0.3454 0.093 Uiso 1 1 calc R
C13 C 0.6184(5) 1.1844(5) -0.3067(7) 0.0667(18) Uani 1 1 d .
H13 H 0.6502 1.2294 -0.3915 0.080 Uiso 1 1 calc R
C14 C 0.5556(5) 1.2080(5) -0.2126(8) 0.0632(17) Uani 1 1 d .
H14 H 0.5409 1.2673 -0.2346 0.076 Uiso 1 1 calc R
C15 C 0.5126(4) 1.1454(4) -0.0836(7) 0.0535(15) Uani 1 1 d .
H15 H 0.4718 1.1650 -0.0172 0.064 Uiso 1 1 calc R
C16 C 0.4833(5) 1.0541(5) 0.2294(6) 0.0626(17) Uani 1 1 d .
H16A H 0.5622 1.1094 0.2505 0.094 Uiso 1 1 calc R
H16B H 0.4497 1.0046 0.3143 0.094 Uiso 1 1 calc R
H16C H 0.4416 1.0936 0.2088 0.094 Uiso 1 1 calc R
C17 C 0.3147(5) 0.8004(5) -0.1060(6) 0.0658(17) Uani 1 1 d .
H17A H 0.3226 0.8504 -0.1891 0.079 Uiso 1 1 calc R
H17B H 0.3801 0.7882 -0.1091 0.079 Uiso 1 1 calc R
C18 C 0.2071(7) 0.6865(6) -0.1293(8) 0.098(2) Uani 1 1 d .
H18A H 0.1907 0.6406 -0.0406 0.147 Uiso 1 1 calc R
H18B H 0.2180 0.6472 -0.2120 0.147 Uiso 1 1 calc R
H18C H 0.1439 0.6989 -0.1504 0.147 Uiso 1 1 calc R
C19 C 0.2444(5) 0.9506(6) 0.0312(9) 0.088(2) Uani 1 1 d U
H19A H 0.2847 1.0237 0.0832 0.106 Uiso 1 1 calc R
H19B H 0.2481 0.9673 -0.0748 0.106 Uiso 1 1 calc R
C20 C 0.1300(8) 0.8959(9) 0.0745(15) 0.177(4) Uani 1 1 d U
H20A H 0.0833 0.8931 -0.0085 0.266 Uiso 1 1 calc R
H20B H 0.1208 0.9377 0.1554 0.266 Uiso 1 1 calc R
H20C H 0.1066 0.8189 0.1066 0.266 Uiso 1 1 calc R
O1 O 0.7132(3) 1.0732(3) 0.1874(5) 0.0840(14) Uani 1 1 d .
O2 O 0.2747(3) 0.7947(3) 0.1943(4) 0.0503(10) Uani 1 1 d .
P1 P 0.32171(11) 0.87370(11) 0.06375(17) 0.0474(4) Uani 1 1 d U

loop_
_atom_site_aniso_label
_atom_site_aniso_U_11
_atom_site_aniso_U_22
_atom_site_aniso_U_33
_atom_site_aniso_U_23
_atom_site_aniso_U_13
_atom_site_aniso_U_12
C1 0.051(4) 0.066(4) 0.094(6) 0.014(4) -0.008(4) 0.021(3)
C2 0.058(4) 0.101(6) 0.108(6) 0.024(5) -0.021(4) 0.033(4)
C3 0.083(5) 0.110(6) 0.085(5) 0.005(5) -0.011(4) 0.072(5)
C4 0.096(5) 0.076(5) 0.086(5) -0.013(4) -0.032(4) 0.059(4)
C5 0.065(4) 0.068(4) 0.062(4) -0.008(3) -0.018(3) 0.044(4)
C6 0.044(3) 0.057(4) 0.049(4) 0.015(3) 0.003(3) 0.023(3)
C7 0.049(3) 0.044(3) 0.057(4) 0.001(3) -0.001(3) 0.021(3)
C8 0.052(3) 0.041(3) 0.047(3) 0.006(3) 0.001(3) 0.022(3)
C9 0.040(3) 0.038(3) 0.044(3) 0.012(3) 0.007(2) 0.021(2)
C10 0.042(3) 0.041(3) 0.046(3) 0.002(2) 0.002(2) 0.023(2)
C11 0.083(4) 0.057(4) 0.064(4) 0.022(3) 0.030(3) 0.048(3)
C12 0.093(5) 0.080(5) 0.068(5) 0.021(4) 0.032(4) 0.050(4)
C13 0.066(4) 0.059(4) 0.071(5) 0.033(3) 0.022(3) 0.027(3)
C14 0.057(4) 0.048(3) 0.080(5) 0.017(3) 0.001(3) 0.022(3)
C15 0.044(3) 0.043(3) 0.073(4) 0.009(3) 0.005(3) 0.021(3)
C16 0.073(4) 0.065(4) 0.053(4) -0.005(3) 0.013(3) 0.036(3)
C17 0.064(4) 0.071(4) 0.055(4) -0.003(3) -0.009(3) 0.028(3)
C18 0.115(6) 0.075(5) 0.071(5) -0.002(4) -0.010(4) 0.023(5)
C19 0.060(4) 0.079(4) 0.138(7) 0.044(4) 0.021(4) 0.044(4)
C20 0.124(7) 0.184(8) 0.271(11) 0.131(8) 0.084(7) 0.113(7)
O1 0.054(3) 0.048(3) 0.141(4) 0.006(3) -0.010(3) 0.019(2)
O2 0.054(2) 0.043(2) 0.047(2) 0.0149(18) 0.0100(18) 0.0182(18)
P1 0.0440(8) 0.0475(8) 0.0528(9) 0.0080(8) 0.0071(7) 0.0246(7)

loop_
_atom_type_symbol
_atom_type_description
_atom_type_scat_dispersion_real
_atom_type_scat_dispersion_imag
_atom_type_scat_source
C C 0.0033 0.0016 'International Tables Vol C Tables 4.2.6.8 and 6.1.1.4'
H H 0.0000 0.0000 'International Tables Vol C Tables 4.2.6.8 and 6.1.1.4'
O O 0.0106 0.0060 'International Tables Vol C Tables 4.2.6.8 and 6.1.1.4'
P P 0.1023 0.0942 'International Tables Vol C Tables 4.2.6.8 and 6.1.1.4'

loop_
_geom_angle_atom_site_label_1
_geom_angle_atom_site_label_2
_geom_angle_atom_site_label_3
_geom_angle
C6 C1 C2 119.4(6)
C6 C1 H1 120.3
C2 C1 H1 120.3
C3 C2 C1 120.1(6)
C3 C2 H2 120.0
C1 C2 H2 120.0
C4 C3 C2 120.7(6)
C4 C3 H3 119.7
C2 C3 H3 119.7
C3 C4 C5 120.5(6)
C3 C4 H4 119.7
C5 C4 H4 119.7
C4 C5 C6 119.6(5)
C4 C5 H5 120.2
C6 C5 H5 120.2
C1 C6 C5 119.7(5)
C1 C6 C7 117.0(5)
C5 C6 C7 123.3(5)
O1 C7 C6 120.4(5)
O1 C7 C8 122.2(5)
C6 C7 C8 117.3(4)
C7 C8 C9 117.1(4)
C7 C8 H8A 108.0
C9 C8 H8A 108.0
C7 C8 H8B 108.0
C9 C8 H8B 108.0
H8A C8 H8B 107.3
C16 C9 C10 113.8(4)
C16 C9 C8 109.4(4)
C10 C9 C8 112.6(4)
C16 C9 P1 106.8(3)
C10 C9 P1 110.2(3)
C8 C9 P1 103.4(3)
C11 C10 C15 117.0(5)
C11 C10 C9 122.3(4)
C15 C10 C9 120.7(5)
C10 C11 C12 121.6(5)
C10 C11 H11 119.2
C12 C11 H11 119.2
C13 C12 C11 119.4(6)
C13 C12 H12 120.3
C11 C12 H12 120.3
C14 C13 C12 120.2(6)
C14 C13 H13 119.9
C12 C13 H13 119.9
C13 C14 C15 120.3(6)
C13 C14 H14 119.8
C15 C14 H14 119.8
C10 C15 C14 121.4(6)
C10 C15 H15 119.3
C14 C15 H15 119.3
C9 C16 H16A 109.5
C9 C16 H16B 109.5
H16A C16 H16B 109.5
C9 C16 H16C 109.5
H16A C16 H16C 109.5
H16B C16 H16C 109.5
C18 C17 P1 116.0(5)
C18 C17 H17A 108.3
P1 C17 H17A 108.3
C18 C17 H17B 108.3
P1 C17 H17B 108.3
H17A C17 H17B 107.4
C17 C18 H18A 109.5
C17 C18 H18B 109.5
H18A C18 H18B 109.5
C17 C18 H18C 109.5
H18A C18 H18C 109.5
H18B C18 H18C 109.5
C20 C19 P1 116.8(5)
C20 C19 H19A 108.1
P1 C19 H19A 108.1
C20 C19 H19B 108.1
P1 C19 H19B 108.1
H19A C19 H19B 107.3
C19 C20 H20A 109.5
C19 C20 H20B 109.5
H20A C20 H20B 109.5
C19 C20 H20C 109.5
H20A C20 H20C 109.5
H20B C20 H20C 109.5
O2 P1 C17 112.9(2)
O2 P1 C19 111.8(3)
C17 P1 C19 106.8(3)
O2 P1 C9 110.7(2)
C17 P1 C9 106.2(3)
C19 P1 C9 108.3(3)

loop_
_geom_bond_atom_site_label_1
_geom_bond_atom_site_label_2
_geom_bond_distance
C1 C6 1.385(7)
C1 C2 1.391(9)
C1 H1 0.9300
C2 C3 1.370(10)
C2 H2 0.9300
C3 C4 1.348(8)
C3 H3 0.9300
C4 C5 1.387(8)
C4 H4 0.9300
C5 C6 1.384(7)
C5 H5 0.9300
C6 C7 1.495(7)
C7 O1 1.217(6)
C7 C8 1.509(7)
C8 C9 1.557(6)
C8 H8A 0.9700
C8 H8B 0.9700
C9 C16 1.533(7)
C9 C10 1.541(7)
C9 P1 1.870(5)
C10 C11 1.365(7)
C10 C15 1.388(7)
C11 C12 1.384(8)
C11 H11 0.9300
C12 C13 1.371(8)
C12 H12 0.9300
C13 C14 1.337(8)
C13 H13 0.9300
C14 C15 1.373(8)
C14 H14 0.9300
C15 H15 0.9300
C16 H16A 0.9600
C16 H16B 0.9600
C16 H16C 0.9600
C17 C18 1.501(8)
C17 P1 1.785(6)
C17 H17A 0.9700
C17 H17B 0.9700
C18 H18A 0.9600
C18 H18B 0.9600
C18 H18C 0.9600
C19 C20 1.384(9)
C19 P1 1.814(6)
C19 H19A 0.9700
C19 H19B 0.9700
C20 H20A 0.9600
C20 H20B 0.9600
C20 H20C 0.9600
O2 P1 1.489(3)

loop_
_geom_torsion_atom_site_label_1
_geom_torsion_atom_site_label_2
_geom_torsion_atom_site_label_3
_geom_torsion_atom_site_label_4
_geom_torsion
C6 C1 C2 C3 -1.8(11)
C1 C2 C3 C4 1.1(11)
C2 C3 C4 C5 0.8(11)
C3 C4 C5 C6 -2.0(10)
C2 C1 C6 C5 0.6(9)
C2 C1 C6 C7 -179.4(6)
C4 C5 C6 C1 1.2(9)
C4 C5 C6 C7 -178.8(6)
C1 C6 C7 O1 9.3(8)
C5 C6 C7 O1 -170.7(6)
C1 C6 C7 C8 -172.0(5)
C5 C6 C7 C8 8.0(8)
O1 C7 C8 C9 -0.4(8)
C6 C7 C8 C9 -179.1(5)
C7 C8 C9 C16 -60.0(6)
C7 C8 C9 C10 67.6(6)
C7 C8 C9 P1 -173.5(4)
C16 C9 C10 C11 141.4(5)
C8 C9 C10 C11 16.1(7)
P1 C9 C10 C11 -98.7(5)
C16 C9 C10 C15 -38.7(6)
C8 C9 C10 C15 -164.1(5)
P1 C9 C10 C15 81.1(5)
C15 C10 C11 C12 -0.3(8)
C9 C10 C11 C12 179.5(5)
C10 C11 C12 C13 0.5(10)
C11 C12 C13 C14 -1.8(10)
C12 C13 C14 C15 2.9(9)
C11 C10 C15 C14 1.4(8)
C9 C10 C15 C14 -178.5(5)
C13 C14 C15 C10 -2.7(8)
C18 C17 P1 O2 40.0(6)
C18 C17 P1 C19 -83.2(6)
C18 C17 P1 C9 161.4(5)
C20 C19 P1 O2 -28.7(9)
C20 C19 P1 C17 95.1(9)
C20 C19 P1 C9 -150.9(8)
C16 C9 P1 O2 -63.0(4)
C10 C9 P1 O2 172.9(3)
C8 C9 P1 O2 52.4(4)
C16 C9 P1 C17 174.2(4)
C10 C9 P1 C17 50.1(4)
C8 C9 P1 C17 -70.4(4)
C16 C9 P1 C19 59.9(5)
C10 C9 P1 C19 -64.2(4)
C8 C9 P1 C19 175.2(4)
